data_7024116
loop_
_publ_author_name
'Klosterman, Jeremy K.'
'Linden, Anthony'
'Frantz, Derik K.'
'Siegel, Jay S.'

_publ_section_title
;
 Manisyl-substituted polypyridine coordination compounds:
 Metallo-supramolecular networks of interdigitated double helices
 assembled via CH...pi and pi-pi interactions.
;
_journal_issue 6
_journal_name_full 'Dalton transactions (Cambridge, England : 2003)'
_journal_page_first 1519
_journal_page_last 1531
_journal_paper_doi 10.1039/b911272c
_journal_volume 39
_journal_year 2010
_chemical_formula_moiety 'C70 H62 N6 O4 Zn 2+, 2(F6 P 1-), 3(C2 H3 N)'
_chemical_formula_sum 'C76 H71 F12 N9 O4 P2 Zn'
_chemical_formula_weight 1529.76
_chemical_name_systematic
;
bis{8-(4-methoxy-2,6-dimethylphenyl)-2-[5-(4-methoxy-2,6-
dimethylphenyl)-pyridin-2-yl]-1,10-phenanthroline}zinc(II)
hexafluorophosphate tri-acetonitrile solvate
;
_space_group_IT_number 14
_symmetry_cell_setting monoclinic
_symmetry_Int_Tables_number 14
_symmetry_space_group_name_Hall '-P 2ybc'
_symmetry_space_group_name_H-M 'P 1 21/c 1'
_atom_sites_solution_hydrogens geom
_atom_sites_solution_primary direct
_atom_sites_solution_secondary difmap
_audit_creation_date 03-10-09
_audit_creation_method SHELXL-97
_cell_angle_alpha 90.00
_cell_angle_beta 93.0097(8)
_cell_angle_gamma 90.00
_cell_formula_units_Z 4
_cell_length_a 12.9177(1)
_cell_length_b 25.4666(3)
_cell_length_c 22.1526(3)
_cell_measurement_reflns_used 256696
_cell_measurement_temperature 160(1)
_cell_measurement_theta_max 25.0
_cell_measurement_theta_min 2.0
_cell_volume 7277.49(14)
_computing_cell_refinement 'DENZO-SMN (Otwinowski & Minor, 1997)'
_computing_data_collection 'COLLECT (Nonius, 2000)'
_computing_data_reduction 'DENZO-SMN and SCALEPACK (Otwinowski & Minor, 1997)'
_computing_molecular_graphics 'ORTEPII (Johnson, 1976)'
_computing_publication_material 'SHELXL97 and PLATON (Spek, 2009)'
_computing_structure_refinement 'SHELXL97 (Sheldrick, 2008)'
_computing_structure_solution 'SIR92 (Altomare et al., 1994)'
_diffrn_ambient_temperature 160(1)
_diffrn_detector '65 mm CCD camera on \k goniostat'
_diffrn_detector_area_resol_mean 9
_diffrn_measured_fraction_theta_full 0.998
_diffrn_measured_fraction_theta_max 0.998
_diffrn_measurement_device_type 'Nonius KappaCCD area-detector diffractometer'
_diffrn_measurement_method '\f and \w scans with \k offsets'
_diffrn_radiation_monochromator 'horizontally mounted graphite crystal'
_diffrn_radiation_source 'Nonius FR590 sealed tube generator'
_diffrn_radiation_type 'Mo K\a'
_diffrn_radiation_wavelength 0.71073
_diffrn_reflns_av_R_equivalents 0.0763
_diffrn_reflns_av_sigmaI/netI 0.0484
_diffrn_reflns_limit_h_max 15
_diffrn_reflns_limit_h_min -15
_diffrn_reflns_limit_k_max 30
_diffrn_reflns_limit_k_min -28
_diffrn_reflns_limit_l_max 26
_diffrn_reflns_limit_l_min -26
_diffrn_reflns_number 110992
_diffrn_reflns_theta_full 25.04
_diffrn_reflns_theta_max 25.04
_diffrn_reflns_theta_min 2.01
_diffrn_standards_decay_% 0
_diffrn_standards_number 0
_exptl_absorpt_coefficient_mu 0.468
_exptl_absorpt_correction_T_max 0.895
_exptl_absorpt_correction_T_min 0.771
_exptl_absorpt_correction_type multi-scan
_exptl_absorpt_process_details '(Blessing, 1995)'
_exptl_crystal_colour yellow
_exptl_crystal_density_diffrn 1.396
_exptl_crystal_density_method 'not measured'
_exptl_crystal_description prism
_exptl_crystal_F_000 3160
_exptl_crystal_size_max 0.38
_exptl_crystal_size_mid 0.30
_exptl_crystal_size_min 0.25
_refine_diff_density_max 1.185
_refine_diff_density_min -0.968
_refine_diff_density_rms 0.072
_refine_ls_extinction_coef 0.0013(4)
_refine_ls_extinction_expression Fc^*^=kFc[1+0.001xFc^2^\l^3^/sin(2\q)]^-1/4^
_refine_ls_extinction_method SHELXL
_refine_ls_goodness_of_fit_ref 1.069
_refine_ls_hydrogen_treatment constr
_refine_ls_matrix_type full
_refine_ls_number_parameters 1119
_refine_ls_number_reflns 12858
_refine_ls_number_restraints 1780
_refine_ls_restrained_S_all 1.065
_refine_ls_R_factor_all 0.1515
_refine_ls_R_factor_gt 0.1065
_refine_ls_shift/su_max 0.001
_refine_ls_shift/su_mean 0.000
_refine_ls_structure_factor_coef Fsqd
_refine_ls_weighting_details 'w=1/[\s^2^(Fo^2^)+(0.0956P)^2^+23.8126P] where P=(Fo^2^+2Fc^2^)/3'
_refine_ls_weighting_scheme calc
_refine_ls_wR_factor_gt 0.2540
_refine_ls_wR_factor_ref 0.2818
_reflns_number_gt 8514
_reflns_number_total 12861
_reflns_threshold_expression 'I > 2\s(I)'
_cod_data_source_file b911272c.txt
_cod_data_source_block 7a
_cod_database_code 7024116

loop_
_symmetry_equiv_pos_as_xyz
'x, y, z'
'-x, y+1/2, -z+1/2'
'-x, -y, -z'
'x, -y-1/2, z-1/2'

loop_
_atom_site_label
_atom_site_type_symbol
_atom_site_fract_x
_atom_site_fract_y
_atom_site_fract_z
_atom_site_U_iso_or_equiv
_atom_site_adp_type
_atom_site_occupancy
_atom_site_symmetry_multiplicity
_atom_site_calc_flag
_atom_site_refinement_flags
_atom_site_disorder_assembly
_atom_site_disorder_group
Zn Zn 0.20742(6) 0.48394(3) 0.25370(4) 0.0731(3) Uani 1 1 d . . .
O1 O -0.3505(4) 0.2613(3) 0.3321(3) 0.1039(18) Uani 1 1 d . . .
O2 O 0.7236(5) 0.4799(3) -0.0423(3) 0.1063(19) Uani 1 1 d . A .
O3 O -0.3173(4) 0.7179(3) 0.1199(3) 0.115(2) Uani 1 1 d . . .
O4 O 0.7454(4) 0.5094(2) 0.5541(2) 0.0844(15) Uani 1 1 d . B .
N1 N 0.0772(4) 0.4751(2) 0.3169(2) 0.0637(14) Uani 1 1 d . . .
N2 N 0.2058(5) 0.5531(2) 0.3006(3) 0.0768(18) Uani 1 1 d . A .
N3 N 0.3343(5) 0.5283(2) 0.2145(3) 0.0748(17) Uani 1 1 d . . .
N4 N 0.0862(4) 0.4942(2) 0.1814(3) 0.0660(14) Uani 1 1 d . . .
N5 N 0.1932(4) 0.4114(2) 0.2161(3) 0.0663(14) Uani 1 1 d . B .
N6 N 0.3268(4) 0.4375(2) 0.3051(3) 0.0673(15) Uani 1 1 d . . .
C1 C -0.3652(9) 0.2277(5) 0.3819(5) 0.135(4) Uani 1 1 d . . .
H11 H -0.3876 0.2485 0.4161 0.202 Uiso 1 1 calc R . .
H12 H -0.2999 0.2099 0.3935 0.202 Uiso 1 1 calc R . .
H13 H -0.4184 0.2015 0.3707 0.202 Uiso 1 1 calc R . .
C2 C -0.2834(6) 0.3029(4) 0.3396(4) 0.084(2) Uani 1 1 d . . .
C3 C -0.2403(6) 0.3196(4) 0.3958(4) 0.089(3) Uani 1 1 d . . .
H3 H -0.2562 0.3012 0.4314 0.107 Uiso 1 1 calc R . .
C4 C -0.1748(6) 0.3626(3) 0.3999(3) 0.078(2) Uani 1 1 d . . .
C5 C -0.1290(7) 0.3783(4) 0.4609(3) 0.100(3) Uani 1 1 d . . .
H51 H -0.1423 0.3508 0.4904 0.150 Uiso 1 1 calc R . .
H52 H -0.1608 0.4113 0.4735 0.150 Uiso 1 1 calc R . .
H53 H -0.0541 0.3833 0.4587 0.150 Uiso 1 1 calc R . .
C6 C -0.1506(5) 0.3897(3) 0.3471(3) 0.0697(19) Uani 1 1 d . . .
C7 C 0.0129(5) 0.4351(3) 0.3196(3) 0.0650(18) Uani 1 1 d . . .
H7 H 0.0303 0.4038 0.2992 0.078 Uiso 1 1 calc R . .
C8 C -0.0791(6) 0.4352(3) 0.3502(3) 0.0705(19) Uani 1 1 d . . .
C9 C -0.0980(7) 0.4817(4) 0.3807(3) 0.086(2) Uani 1 1 d . A .
H9 H -0.1590 0.4850 0.4025 0.104 Uiso 1 1 calc R . .
C10 C -0.0290(9) 0.5234(3) 0.3797(3) 0.094(3) Uani 1 1 d D . .
H10 H -0.0417 0.5544 0.4020 0.113 Uiso 0.866(12) 1 calc PR A 1
C11 C 0.0590(6) 0.5198(3) 0.3460(3) 0.075(2) Uani 1 1 d . A .
C12 C 0.1356(7) 0.5617(3) 0.3401(3) 0.078(2) Uani 1 1 d . . .
C13 C 0.1363(9) 0.6106(3) 0.3721(4) 0.104(3) Uani 1 1 d D A .
H131 H 0.0838 0.6192 0.3989 0.125 Uiso 0.866(12) 1 calc PR A 1
C14 C 0.2152(10) 0.6439(3) 0.3624(4) 0.115(4) Uani 1 1 d . . .
H14 H 0.2173 0.6761 0.3840 0.138 Uiso 1 1 calc R A .
C15 C 0.2939(8) 0.6343(3) 0.3229(4) 0.106(3) Uani 1 1 d D A .
H15 H 0.3497 0.6581 0.3186 0.127 Uiso 0.134(12) 1 calc PR A 2
C16A C 0.3838(8) 0.6651(4) 0.3100(5) 0.107(4) Uani 0.866(12) 1 d PDU A 1
H161 H 0.3939 0.6976 0.3307 0.128 Uiso 0.866(12) 1 calc PR A 1
C17A C 0.4536(9) 0.6511(4) 0.2709(5) 0.114(4) Uani 0.866(12) 1 d PDU A 1
H171 H 0.5129 0.6727 0.2670 0.137 Uiso 0.866(12) 1 calc PR A 1
C16B C -0.028(4) 0.5765(9) 0.403(3) 0.11(2) Uani 0.134(12) 1 d PDU A 2
H162 H -0.0846 0.5842 0.4264 0.127 Uiso 0.134(12) 1 calc PR A 2
C17B C 0.0363(18) 0.6171(16) 0.397(2) 0.067(15) Uani 0.134(12) 1 d PDU A 2
H172 H 0.0157 0.6509 0.4103 0.080 Uiso 0.134(12) 1 calc PR A 2
C18 C 0.4427(8) 0.6044(3) 0.2342(4) 0.094(3) Uani 1 1 d D . .
H18 H 0.4566 0.6359 0.2562 0.113 Uiso 0.134(12) 1 calc PR A 2
C19 C 0.5076(7) 0.5873(4) 0.1897(4) 0.097(3) Uani 1 1 d . A .
H19 H 0.5672 0.6077 0.1824 0.116 Uiso 1 1 calc R . .
C20 C 0.4897(6) 0.5421(3) 0.1554(4) 0.079(2) Uani 1 1 d . . .
C21 C 0.3978(5) 0.5147(3) 0.1710(4) 0.080(2) Uani 1 1 d . A .
H21 H 0.3802 0.4840 0.1483 0.096 Uiso 1 1 calc R . .
C22 C 0.3543(6) 0.5724(3) 0.2455(4) 0.077(2) Uani 1 1 d . A .
C23 C 0.2851(7) 0.5865(2) 0.2894(3) 0.080(2) Uani 1 1 d . . .
C24 C 0.5515(5) 0.5256(3) 0.1063(4) 0.084(2) Uani 1 1 d . A .
C25 C 0.5153(7) 0.6118(3) 0.0529(4) 0.099(3) Uani 1 1 d . A .
H251 H 0.5639 0.6385 0.0691 0.149 Uiso 1 1 calc R . .
H252 H 0.4522 0.6126 0.0756 0.149 Uiso 1 1 calc R . .
H253 H 0.4976 0.6193 0.0102 0.149 Uiso 1 1 calc R . .
C26 C 0.5655(6) 0.5576(3) 0.0588(4) 0.082(2) Uani 1 1 d . . .
C27 C 0.6227(6) 0.5407(3) 0.0113(5) 0.095(3) Uani 1 1 d . A .
H27 H 0.6305 0.5634 -0.0222 0.114 Uiso 1 1 calc R . .
C28 C 0.6714(7) 0.4888(4) 0.0113(5) 0.099(3) Uani 1 1 d . . .
C29 C 0.7703(8) 0.4284(4) -0.0453(5) 0.120(3) Uani 1 1 d . . .
H291 H 0.7179 0.4015 -0.0387 0.180 Uiso 1 1 calc R A .
H292 H 0.8267 0.4255 -0.0141 0.180 Uiso 1 1 calc R . .
H293 H 0.7980 0.4234 -0.0853 0.180 Uiso 1 1 calc R . .
C30 C 0.6528(6) 0.4589(4) 0.0583(6) 0.108(3) Uani 1 1 d . A .
H30 H 0.6797 0.4242 0.0585 0.130 Uiso 1 1 calc R . .
C31 C 0.5965(6) 0.4741(3) 0.1082(5) 0.093(3) Uani 1 1 d . . .
C32 C 0.5813(7) 0.4396(4) 0.1625(6) 0.144(5) Uani 1 1 d . A .
H321 H 0.6309 0.4104 0.1628 0.216 Uiso 1 1 calc R . .
H322 H 0.5105 0.4256 0.1604 0.216 Uiso 1 1 calc R . .
H323 H 0.5926 0.4603 0.1995 0.216 Uiso 1 1 calc R . .
C33 C -0.1673(7) 0.3975(4) 0.2332(3) 0.113(3) Uani 1 1 d . . .
H331 H -0.2126 0.3842 0.1998 0.169 Uiso 1 1 calc R . .
H332 H -0.0949 0.3899 0.2252 0.169 Uiso 1 1 calc R . .
H333 H -0.1765 0.4356 0.2368 0.169 Uiso 1 1 calc R . .
C34 C -0.1943(5) 0.3716(4) 0.2905(3) 0.082(2) Uani 1 1 d . . .
C35 C -0.2601(5) 0.3291(4) 0.2894(4) 0.088(2) Uani 1 1 d . . .
H35 H -0.2902 0.3178 0.2516 0.105 Uiso 1 1 calc R . .
C36 C -0.3313(8) 0.7476(4) 0.0656(5) 0.133(4) Uani 1 1 d . . .
H361 H -0.3549 0.7244 0.0324 0.200 Uiso 1 1 calc R . .
H362 H -0.2654 0.7639 0.0561 0.200 Uiso 1 1 calc R . .
H363 H -0.3833 0.7750 0.0709 0.200 Uiso 1 1 calc R . .
C37 C -0.2520(6) 0.6750(4) 0.1193(5) 0.093(3) Uani 1 1 d . . .
C38 C -0.2081(6) 0.6557(4) 0.0693(4) 0.090(3) Uani 1 1 d . . .
H38 H -0.2213 0.6728 0.0315 0.108 Uiso 1 1 calc R . .
C39 C -0.1439(5) 0.6112(3) 0.0722(3) 0.082(2) Uani 1 1 d . . .
C40 C -0.0962(7) 0.5923(4) 0.0155(4) 0.114(3) Uani 1 1 d . . .
H401 H -0.1371 0.5631 -0.0018 0.171 Uiso 1 1 calc R . .
H402 H -0.0251 0.5805 0.0254 0.171 Uiso 1 1 calc R . .
H403 H -0.0951 0.6211 -0.0138 0.171 Uiso 1 1 calc R . .
C41 C -0.1260(5) 0.5856(3) 0.1280(3) 0.0715(19) Uani 1 1 d . . .
C42 C 0.0298(5) 0.5368(3) 0.1702(3) 0.0694(18) Uani 1 1 d . . .
H42 H 0.0530 0.5688 0.1883 0.083 Uiso 1 1 calc R . .
C43 C -0.0612(5) 0.5378(3) 0.1338(3) 0.0702(19) Uani 1 1 d . . .
C44 C -0.0899(5) 0.4908(3) 0.1062(3) 0.077(2) Uani 1 1 d . B .
H44 H -0.1506 0.4894 0.0801 0.092 Uiso 1 1 calc R . .
C45 C -0.0309(6) 0.4459(3) 0.1162(3) 0.072(2) Uani 1 1 d D . .
H45 H -0.0500 0.4139 0.0966 0.086 Uiso 0.683(12) 1 calc PR B 1
C46 C 0.0560(5) 0.4484(3) 0.1552(3) 0.0659(17) Uani 1 1 d . B .
C47 C 0.1172(5) 0.4022(3) 0.1739(3) 0.0656(17) Uani 1 1 d . . .
C48 C 0.0992(6) 0.3507(3) 0.1531(3) 0.0726(19) Uani 1 1 d D B .
H48 H 0.0452 0.3437 0.1234 0.087 Uiso 0.683(12) 1 calc PR B 1
C49 C 0.1600(7) 0.3109(3) 0.1758(4) 0.088(2) Uani 1 1 d . . .
H49 H 0.1478 0.2760 0.1622 0.106 Uiso 1 1 calc R B .
C50 C 0.2396(6) 0.3212(3) 0.2186(4) 0.083(2) Uani 1 1 d D B .
H50 H 0.2840 0.2939 0.2335 0.100 Uiso 0.317(12) 1 calc PR B 2
C51A C 0.3137(8) 0.2839(4) 0.2440(5) 0.083(4) Uani 0.683(12) 1 d PDU B 1
H511 H 0.3086 0.2480 0.2329 0.100 Uiso 0.683(12) 1 calc PR B 1
C52A C 0.3893(8) 0.2996(3) 0.2831(5) 0.080(3) Uani 0.683(12) 1 d PDU B 1
H521 H 0.4373 0.2736 0.2974 0.096 Uiso 0.683(12) 1 calc PR B 1
C51B C -0.034(2) 0.3908(4) 0.1013(13) 0.108(10) Uani 0.317(12) 1 d PDU B 2
H512 H -0.0893 0.3858 0.0715 0.130 Uiso 0.317(12) 1 calc PR B 2
C52B C 0.0088(13) 0.3441(8) 0.1128(10) 0.098(9) Uani 0.317(12) 1 d PDU B 2
H522 H -0.0161 0.3116 0.0969 0.117 Uiso 0.317(12) 1 calc PR B 2
C53 C 0.4052(6) 0.3522(3) 0.3059(4) 0.082(2) Uani 1 1 d D . .
H531 H 0.4063 0.3172 0.2911 0.098 Uiso 0.317(12) 1 calc PR B 2
C54 C 0.4794(6) 0.3700(3) 0.3503(3) 0.079(2) Uani 1 1 d . B .
H54 H 0.5318 0.3467 0.3656 0.095 Uiso 1 1 calc R . .
C55 C 0.4772(5) 0.4209(3) 0.3719(3) 0.0664(17) Uani 1 1 d . . .
C56 C 0.3954(5) 0.4529(2) 0.3468(3) 0.0684(18) Uani 1 1 d . B .
H56 H 0.3903 0.4878 0.3614 0.082 Uiso 1 1 calc R . .
C57 C 0.3305(5) 0.3879(2) 0.2847(3) 0.0667(18) Uani 1 1 d . B .
C58 C 0.2529(5) 0.3727(2) 0.2390(3) 0.0657(17) Uani 1 1 d . . .
C59 C 0.5498(5) 0.4437(3) 0.4186(3) 0.0657(17) Uani 1 1 d . B .
C60 C 0.5960(7) 0.5169(4) 0.3456(4) 0.120(4) Uani 1 1 d . B .
H601 H 0.6601 0.5364 0.3399 0.180 Uiso 1 1 calc R . .
H602 H 0.5370 0.5411 0.3432 0.180 Uiso 1 1 calc R . .
H603 H 0.5868 0.4901 0.3139 0.180 Uiso 1 1 calc R . .
C61 C 0.6025(5) 0.4906(3) 0.4069(3) 0.076(2) Uani 1 1 d . . .
C62 C 0.6676(5) 0.5136(3) 0.4519(3) 0.0711(19) Uani 1 1 d . B .
H62 H 0.7023 0.5456 0.4440 0.085 Uiso 1 1 calc R . .
C63 C 0.6815(5) 0.4899(3) 0.5079(3) 0.0690(18) Uani 1 1 d . . .
C64 C 0.7943(6) 0.5584(3) 0.5449(4) 0.095(3) Uani 1 1 d . . .
H641 H 0.7414 0.5854 0.5367 0.142 Uiso 1 1 calc R B .
H642 H 0.8385 0.5557 0.5104 0.142 Uiso 1 1 calc R . .
H643 H 0.8368 0.5679 0.5812 0.142 Uiso 1 1 calc R . .
C65 C 0.6309(6) 0.4435(3) 0.5195(4) 0.079(2) Uani 1 1 d . B .
H65 H 0.6410 0.4273 0.5580 0.094 Uiso 1 1 calc R . .
C66 C 0.5661(5) 0.4203(3) 0.4762(3) 0.0722(19) Uani 1 1 d . . .
C67 C 0.5119(7) 0.3706(3) 0.4928(4) 0.093(2) Uani 1 1 d . B .
H671 H 0.5045 0.3697 0.5366 0.139 Uiso 1 1 calc R . .
H672 H 0.5527 0.3403 0.4807 0.139 Uiso 1 1 calc R . .
H673 H 0.4432 0.3694 0.4719 0.139 Uiso 1 1 calc R . .
C68 C -0.1580(8) 0.5797(4) 0.2402(4) 0.120(4) Uani 1 1 d . . .
H681 H -0.0861 0.5840 0.2558 0.181 Uiso 1 1 calc R . .
H682 H -0.1741 0.5423 0.2362 0.181 Uiso 1 1 calc R . .
H683 H -0.2047 0.5959 0.2683 0.181 Uiso 1 1 calc R . .
C69 C -0.1719(6) 0.6058(4) 0.1795(4) 0.087(2) Uani 1 1 d . . .
C70 C -0.2339(6) 0.6503(4) 0.1745(4) 0.091(2) Uani 1 1 d . . .
H70 H -0.2642 0.6639 0.2094 0.110 Uiso 1 1 calc R . .
P1A P 0.7842(4) 0.29373(11) 0.06223(13) 0.0726(14) Uani 0.675(11) 1 d PDU C 1
F1A F 0.7413(7) 0.23904(18) 0.0388(3) 0.151(5) Uani 0.675(11) 1 d PDU C 1
F2A F 0.8256(7) 0.34865(18) 0.0855(3) 0.130(4) Uani 0.675(11) 1 d PDU C 1
F3A F 0.8875(5) 0.2665(3) 0.0868(4) 0.166(5) Uani 0.675(11) 1 d PDU C 1
F4A F 0.6807(5) 0.3208(2) 0.0374(3) 0.127(3) Uani 0.675(11) 1 d PDU C 1
F5A F 0.8334(7) 0.3036(4) -0.0004(2) 0.143(4) Uani 0.675(11) 1 d PDU C 1
F6A F 0.7353(6) 0.2831(3) 0.1248(2) 0.114(3) Uani 0.675(11) 1 d PDU C 1
P1B P 0.7214(9) 0.2856(3) 0.0568(4) 0.109(4) Uani 0.325(11) 1 d PDU C 2
F1B F 0.7063(13) 0.2302(4) 0.0259(8) 0.159(10) Uani 0.325(11) 1 d PDU C 2
F2B F 0.7366(16) 0.3409(4) 0.0879(7) 0.135(7) Uani 0.325(11) 1 d PDU C 2
F3B F 0.8249(11) 0.2658(5) 0.0902(7) 0.139(8) Uani 0.325(11) 1 d PDU C 2
F4B F 0.6182(11) 0.3055(7) 0.0233(8) 0.190(11) Uani 0.325(11) 1 d PDU C 2
F5B F 0.7847(13) 0.3049(6) 0.0021(5) 0.120(7) Uani 0.325(11) 1 d PDU C 2
F6B F 0.6580(14) 0.2663(7) 0.1115(6) 0.190(11) Uani 0.325(11) 1 d PDU C 2
P2A P 0.2541(15) 0.1793(6) 0.0943(7) 0.134(7) Uani 0.204(10) 1 d PDU D 1
F7A F 0.253(3) 0.1181(6) 0.1046(14) 0.155(16) Uani 0.204(10) 1 d PDU D 1
F8A F 0.255(3) 0.2405(7) 0.0840(14) 0.183(18) Uani 0.204(10) 1 d PDU D 1
F9A F 0.151(2) 0.1750(15) 0.0535(13) 0.43(7) Uani 0.204(10) 1 d PDU D 1
F10A F 0.358(2) 0.1836(15) 0.1350(17) 0.62(11) Uani 0.204(10) 1 d PDU D 1
F11A F 0.319(3) 0.1714(13) 0.0367(14) 0.33(4) Uani 0.204(10) 1 d PDU D 1
F12A F 0.189(3) 0.1872(8) 0.1518(10) 0.106(10) Uani 0.204(10) 1 d PDU D 1
P2B P 0.1926(3) 0.17159(10) 0.08977(12) 0.0877(13) Uani 0.796(10) 1 d PDU D 2
F7B F 0.2045(5) 0.11297(14) 0.1120(3) 0.110(3) Uani 0.796(10) 1 d PDU D 2
F8B F 0.1788(6) 0.22995(15) 0.0671(3) 0.134(3) Uani 0.796(10) 1 d PDU D 2
F9B F 0.1112(4) 0.1525(3) 0.0389(3) 0.162(4) Uani 0.796(10) 1 d PDU D 2
F10B F 0.2734(5) 0.1900(2) 0.1413(3) 0.137(3) Uani 0.796(10) 1 d PDU D 2
F11B F 0.2817(4) 0.1630(2) 0.0449(2) 0.117(3) Uani 0.796(10) 1 d PDU D 2
F12B F 0.1024(5) 0.1801(3) 0.1340(3) 0.157(4) Uani 0.796(10) 1 d PDU D 2
N7 N 0.8758(8) 0.1601(4) 0.3059(5) 0.153(4) Uani 1 1 d DU . .
C71 C 0.9098(11) 0.1904(5) 0.2748(5) 0.147(4) Uani 1 1 d DU . .
C72 C 0.9461(11) 0.2350(5) 0.2410(6) 0.162(5) Uani 1 1 d DU . .
H721 H 0.8891 0.2488 0.2147 0.243 Uiso 1 1 calc R . .
H722 H 1.0029 0.2239 0.2163 0.243 Uiso 1 1 calc R . .
H723 H 0.9708 0.2625 0.2693 0.243 Uiso 1 1 calc R . .
N8 N 0.3584(11) 0.3690(6) 0.1051(6) 0.188(5) Uani 1 1 d DU . .
C73 C 0.3975(14) 0.3289(6) 0.1009(8) 0.178(6) Uani 1 1 d DU . .
C74 C 0.4573(14) 0.2807(7) 0.1020(9) 0.230(8) Uani 1 1 d DU . .
H741 H 0.5213 0.2862 0.0809 0.345 Uiso 1 1 calc R . .
H742 H 0.4164 0.2528 0.0818 0.345 Uiso 1 1 calc R . .
H743 H 0.4746 0.2706 0.1440 0.345 Uiso 1 1 calc R . .
N9 N 0.1027(9) 0.3169(5) 0.3565(6) 0.174(5) Uani 1 1 d DU . .
C75 C 0.0618(9) 0.2894(5) 0.3882(6) 0.133(4) Uani 1 1 d DU . .
C76 C 0.0128(8) 0.2561(5) 0.4318(5) 0.148(4) Uani 1 1 d DU . .
H761 H 0.0161 0.2194 0.4187 0.221 Uiso 1 1 calc R . .
H762 H -0.0598 0.2666 0.4345 0.221 Uiso 1 1 calc R . .
H763 H 0.0491 0.2599 0.4715 0.221 Uiso 1 1 calc R . .

loop_
_atom_site_aniso_label
_atom_site_aniso_U_11
_atom_site_aniso_U_22
_atom_site_aniso_U_33
_atom_site_aniso_U_23
_atom_site_aniso_U_13
_atom_site_aniso_U_12
Zn 0.0593(5) 0.0483(4) 0.1083(7) -0.0244(4) -0.0284(4) 0.0052(3)
O1 0.080(4) 0.129(5) 0.102(4) 0.015(4) -0.002(3) -0.003(4)
O2 0.092(4) 0.106(5) 0.122(5) -0.015(4) 0.011(4) 0.006(3)
O3 0.085(4) 0.120(5) 0.139(5) 0.045(4) -0.003(4) 0.025(4)
O4 0.095(4) 0.083(3) 0.073(3) 0.024(3) -0.020(3) -0.003(3)
N1 0.064(3) 0.059(3) 0.066(3) -0.018(3) -0.023(3) 0.018(3)
N2 0.099(5) 0.051(3) 0.076(4) -0.015(3) -0.040(4) 0.016(3)
N3 0.076(4) 0.040(3) 0.104(5) -0.008(3) -0.040(4) -0.009(3)
N4 0.051(3) 0.065(3) 0.080(4) -0.019(3) -0.014(3) -0.006(3)
N5 0.062(3) 0.052(3) 0.085(4) -0.016(3) 0.006(3) -0.004(3)
N6 0.052(3) 0.050(3) 0.099(4) -0.014(3) -0.012(3) 0.004(2)
C1 0.132(9) 0.144(10) 0.128(9) 0.039(8) 0.011(7) -0.015(7)
C2 0.056(4) 0.113(7) 0.084(6) 0.004(5) -0.001(4) 0.016(4)
C3 0.073(5) 0.124(7) 0.072(5) 0.016(5) 0.015(4) 0.034(5)
C4 0.067(5) 0.100(6) 0.067(5) -0.003(4) 0.004(4) 0.025(4)
C5 0.126(7) 0.109(7) 0.064(5) 0.000(5) 0.001(5) 0.026(6)
C6 0.049(4) 0.105(6) 0.055(4) -0.002(4) 0.002(3) 0.025(4)
C7 0.056(4) 0.071(4) 0.066(4) -0.017(3) -0.017(3) 0.016(3)
C8 0.073(5) 0.090(5) 0.048(4) -0.005(3) -0.007(3) 0.031(4)
C9 0.091(6) 0.106(7) 0.062(5) -0.004(5) 0.006(4) 0.039(5)
C10 0.148(8) 0.077(6) 0.055(4) -0.014(4) -0.018(5) 0.050(6)
C11 0.096(5) 0.068(5) 0.058(4) -0.014(3) -0.024(4) 0.035(4)
C12 0.116(6) 0.053(4) 0.059(4) -0.007(3) -0.042(4) 0.018(4)
C13 0.182(10) 0.057(5) 0.070(5) -0.010(4) -0.028(6) 0.022(6)
C14 0.212(12) 0.040(4) 0.087(6) -0.013(4) -0.035(7) -0.009(6)
C15 0.174(10) 0.064(5) 0.075(6) -0.008(4) -0.034(6) -0.006(6)
C16A 0.143(7) 0.059(5) 0.116(7) -0.007(5) -0.013(6) -0.041(5)
C17A 0.134(7) 0.095(7) 0.111(7) 0.003(5) -0.015(6) -0.038(6)
C16B 0.11(2) 0.11(2) 0.10(2) 0.001(10) 0.002(10) 0.003(10)
C17B 0.071(17) 0.061(17) 0.067(17) -0.002(10) -0.007(10) 0.000(10)
C18 0.128(7) 0.048(4) 0.100(6) 0.011(4) -0.059(6) -0.038(5)
C19 0.099(6) 0.085(6) 0.104(7) 0.018(5) -0.033(5) -0.026(5)
C20 0.074(5) 0.052(4) 0.107(6) 0.020(4) -0.043(5) -0.029(4)
C21 0.058(4) 0.050(4) 0.130(7) -0.011(4) -0.028(4) 0.003(3)
C22 0.092(5) 0.050(4) 0.084(5) -0.007(4) -0.033(4) 0.007(4)
C23 0.117(6) 0.036(3) 0.080(5) -0.002(3) -0.058(5) -0.008(4)
C24 0.049(4) 0.080(5) 0.121(7) -0.001(5) -0.009(4) -0.016(4)
C25 0.122(7) 0.062(5) 0.111(7) -0.007(4) -0.023(5) 0.002(5)
C26 0.075(5) 0.051(4) 0.116(7) 0.006(4) -0.030(5) -0.013(4)
C27 0.078(5) 0.062(5) 0.139(8) 0.002(5) -0.033(5) -0.013(4)
C28 0.085(6) 0.082(6) 0.128(8) 0.010(6) -0.016(6) -0.040(5)
C29 0.116(8) 0.117(8) 0.127(8) -0.020(6) 0.000(6) 0.010(6)
C30 0.040(4) 0.093(6) 0.191(11) 0.015(7) -0.008(5) -0.003(4)
C31 0.056(4) 0.064(5) 0.156(8) 0.030(5) -0.010(5) -0.010(4)
C32 0.068(5) 0.116(8) 0.249(14) 0.072(9) 0.020(7) 0.020(5)
C33 0.088(6) 0.191(11) 0.057(5) 0.007(5) -0.018(4) -0.037(6)
C34 0.047(4) 0.134(7) 0.065(5) 0.002(4) -0.003(3) 0.008(4)
C35 0.054(4) 0.144(8) 0.064(5) 0.005(5) -0.006(4) -0.002(5)
C36 0.107(7) 0.125(8) 0.165(10) 0.061(8) -0.020(7) 0.014(6)
C37 0.056(4) 0.115(7) 0.107(7) 0.031(6) -0.007(5) 0.007(4)
C38 0.060(4) 0.108(7) 0.099(6) 0.042(5) -0.021(4) -0.010(4)
C39 0.055(4) 0.115(6) 0.074(5) 0.025(4) -0.013(4) -0.020(4)
C40 0.105(7) 0.159(10) 0.078(6) 0.024(6) 0.014(5) 0.002(6)
C41 0.048(4) 0.104(6) 0.061(4) 0.010(4) -0.010(3) -0.001(4)
C42 0.057(4) 0.073(4) 0.076(5) -0.016(4) -0.019(3) 0.003(3)
C43 0.049(4) 0.099(5) 0.062(4) -0.006(4) -0.007(3) -0.007(4)
C44 0.059(4) 0.106(6) 0.063(4) -0.004(4) -0.010(3) -0.016(4)
C45 0.074(4) 0.090(5) 0.052(4) -0.020(4) 0.002(3) -0.028(4)
C46 0.059(4) 0.070(4) 0.067(4) -0.023(3) 0.000(3) -0.014(3)
C47 0.065(4) 0.059(4) 0.074(4) -0.021(3) 0.005(3) -0.009(3)
C48 0.079(5) 0.061(4) 0.077(5) -0.023(4) 0.008(4) -0.014(4)
C49 0.113(6) 0.059(5) 0.093(6) -0.029(4) 0.015(5) -0.014(4)
C50 0.101(6) 0.055(4) 0.093(6) -0.020(4) 0.010(5) 0.005(4)
C51A 0.115(7) 0.054(5) 0.080(6) -0.007(5) 0.000(6) 0.015(5)
C52A 0.098(7) 0.058(5) 0.082(6) -0.006(5) -0.004(5) 0.025(5)
C51B 0.108(13) 0.111(13) 0.105(13) 0.006(9) 0.002(9) -0.002(9)
C52B 0.096(12) 0.100(12) 0.097(12) -0.009(9) 0.016(9) -0.012(9)
C53 0.099(6) 0.056(4) 0.092(6) 0.000(4) 0.008(5) 0.015(4)
C54 0.088(5) 0.071(5) 0.079(5) 0.011(4) 0.013(4) 0.034(4)
C55 0.051(4) 0.062(4) 0.086(5) 0.015(3) -0.001(3) 0.006(3)
C56 0.050(3) 0.047(3) 0.106(5) -0.001(3) -0.017(4) 0.001(3)
C57 0.065(4) 0.042(3) 0.093(5) -0.010(3) 0.010(4) 0.004(3)
C58 0.064(4) 0.051(4) 0.083(5) -0.015(3) 0.015(3) -0.006(3)
C59 0.048(3) 0.071(4) 0.078(5) 0.023(4) 0.000(3) 0.008(3)
C60 0.117(7) 0.141(8) 0.098(6) 0.061(6) -0.044(5) -0.061(6)
C61 0.060(4) 0.095(5) 0.071(4) 0.034(4) -0.014(3) 0.003(4)
C62 0.049(3) 0.084(5) 0.078(5) 0.034(4) -0.009(3) -0.003(3)
C63 0.056(4) 0.082(5) 0.068(4) 0.014(4) -0.012(3) 0.012(3)
C64 0.089(5) 0.106(6) 0.085(5) 0.026(5) -0.032(4) -0.009(5)
C65 0.084(5) 0.069(5) 0.081(5) 0.026(4) -0.009(4) 0.014(4)
C66 0.064(4) 0.066(4) 0.087(5) 0.022(4) 0.001(4) 0.014(3)
C67 0.113(6) 0.067(5) 0.098(6) 0.023(4) -0.001(5) 0.003(4)
C68 0.140(8) 0.134(8) 0.088(6) 0.027(6) 0.021(6) 0.063(7)
C69 0.065(4) 0.112(6) 0.082(5) 0.025(5) -0.003(4) 0.013(4)
C70 0.075(5) 0.116(7) 0.084(5) 0.023(5) 0.010(4) 0.027(5)
P1A 0.095(3) 0.0492(17) 0.071(2) 0.0003(13) -0.0198(18) 0.0067(17)
F1A 0.285(13) 0.050(4) 0.109(6) -0.006(4) -0.065(7) -0.007(6)
F2A 0.151(8) 0.087(5) 0.145(7) -0.004(5) -0.044(6) -0.042(5)
F3A 0.115(8) 0.190(10) 0.192(9) 0.075(8) -0.006(7) 0.055(7)
F4A 0.114(7) 0.083(5) 0.177(8) 0.039(5) -0.052(6) 0.010(5)
F5A 0.134(8) 0.166(9) 0.131(8) 0.038(7) 0.022(6) 0.023(7)
F6A 0.144(8) 0.121(6) 0.076(5) 0.001(4) 0.002(5) -0.017(5)
P1B 0.113(7) 0.074(5) 0.136(7) 0.010(5) -0.019(6) 0.011(5)
F1B 0.148(14) 0.152(16) 0.173(17) 0.015(13) -0.022(13) -0.036(13)
F2B 0.154(15) 0.072(9) 0.174(14) -0.032(10) -0.022(12) 0.020(10)
F3B 0.099(13) 0.113(12) 0.199(16) 0.053(12) -0.038(13) -0.006(11)
F4B 0.183(18) 0.192(18) 0.190(17) 0.053(14) -0.044(14) 0.029(15)
F5B 0.149(16) 0.101(12) 0.107(13) 0.020(10) -0.009(10) -0.014(11)
F6B 0.196(18) 0.178(17) 0.194(18) 0.029(14) 0.002(15) -0.010(15)
P2A 0.139(11) 0.120(10) 0.142(11) -0.028(8) 0.007(9) 0.004(8)
F7A 0.18(2) 0.13(2) 0.16(2) 0.023(16) 0.039(17) 0.059(16)
F8A 0.20(2) 0.17(2) 0.18(2) -0.026(17) 0.027(18) -0.013(17)
F9A 0.43(7) 0.43(7) 0.43(7) 0.00(2) 0.00(2) 0.00(2)
F10A 0.62(11) 0.62(11) 0.62(11) 0.00(2) 0.02(2) 0.00(2)
F11A 0.33(5) 0.33(5) 0.33(5) 0.00(2) 0.04(2) 0.01(2)
F12A 0.165(19) 0.049(11) 0.107(15) -0.008(10) 0.032(15) 0.017(13)
P2B 0.106(3) 0.0617(17) 0.097(2) -0.0255(14) 0.0256(19) 0.0003(16)
F7B 0.144(6) 0.065(4) 0.125(5) -0.025(3) 0.055(5) -0.017(4)
F8B 0.198(8) 0.086(5) 0.119(5) -0.029(4) 0.005(5) 0.035(5)
F9B 0.141(6) 0.156(7) 0.184(8) -0.071(6) -0.041(6) 0.040(5)
F10B 0.172(8) 0.105(5) 0.130(6) -0.040(5) -0.015(6) -0.021(5)
F11B 0.157(6) 0.085(4) 0.116(5) -0.027(4) 0.073(5) -0.004(4)
F12B 0.152(8) 0.143(7) 0.183(8) -0.045(6) 0.068(6) 0.021(6)
N7 0.143(8) 0.092(6) 0.220(10) 0.039(6) -0.034(7) -0.011(5)
C71 0.167(8) 0.131(8) 0.139(8) -0.021(7) -0.016(7) 0.002(7)
C72 0.176(11) 0.156(10) 0.156(10) 0.020(8) 0.028(9) -0.027(9)
N8 0.190(10) 0.229(12) 0.148(9) 0.072(9) 0.050(8) -0.007(10)
C73 0.180(10) 0.192(10) 0.163(9) 0.023(8) 0.021(8) 0.000(8)
C74 0.214(14) 0.243(15) 0.237(15) 0.047(13) 0.050(12) 0.026(13)
N9 0.164(9) 0.173(10) 0.188(10) 0.046(8) 0.034(8) 0.080(8)
C75 0.121(7) 0.136(8) 0.143(8) 0.008(6) 0.003(6) 0.045(6)
C76 0.123(8) 0.163(10) 0.157(9) 0.036(8) 0.015(7) 0.057(7)

loop_
_atom_type_symbol
_atom_type_description
_atom_type_number_in_cell
_atom_type_scat_dispersion_real
_atom_type_scat_dispersion_imag
_atom_type_scat_source
C C 304 0.0033 0.0016
; International Tables for Crystallography (1992).
Vol. C, Tables 4.2.6.8 and 6.1.1.4
;
H H 284 0.0000 0.0000
; International Tables for Crystallography (1992).
Vol. C, Tables 4.2.6.8 and 6.1.1.4
;
F F 48 0.0171 0.0103
; International Tables for Crystallography (1992).
Vol. C, Tables 4.2.6.8 and 6.1.1.4
;
N N 36 0.0061 0.0033
; International Tables for Crystallography (1992).
Vol. C, Tables 4.2.6.8 and 6.1.1.4
;
O O 16 0.0106 0.0060
; International Tables for Crystallography (1992).
Vol. C, Tables 4.2.6.8 and 6.1.1.4
;
P P 8 0.1023 0.0942
; International Tables for Crystallography (1992).
Vol. C, Tables 4.2.6.8 and 6.1.1.4
;
Zn Zn 4 0.2839 1.4301
; International Tables for Crystallography (1992).
Vol. C, Tables 4.2.6.8 and 6.1.1.4
;

loop_
_geom_angle_atom_site_label_1
_geom_angle_atom_site_label_2
_geom_angle_atom_site_label_3
_geom_angle
N5 Zn N2 171.3(3)
N5 Zn N4 76.3(2)
N2 Zn N4 104.0(2)
N5 Zn N3 110.9(2)
N2 Zn N3 77.7(3)
N4 Zn N3 99.7(2)
N5 Zn N6 76.7(2)
N2 Zn N6 103.0(2)
N4 Zn N6 152.9(2)
N3 Zn N6 88.0(2)
N5 Zn N1 96.3(2)
N2 Zn N1 75.1(3)
N4 Zn N1 86.48(19)
N3 Zn N1 152.8(2)
N6 Zn N1 98.6(2)
C2 O1 C1 118.7(7)
C28 O2 C29 113.7(8)
C37 O3 C36 117.6(8)
C63 O4 C64 117.7(5)
C7 N1 C11 120.6(7)
C7 N1 Zn 126.7(4)
C11 N1 Zn 111.8(5)
C12 N2 C23 124.7(7)
C12 N2 Zn 120.6(5)
C23 N2 Zn 114.6(6)
C22 N3 C21 118.5(7)
C22 N3 Zn 110.9(6)
C21 N3 Zn 130.1(4)
C42 N4 C46 118.9(5)
C42 N4 Zn 126.7(4)
C46 N4 Zn 113.0(4)
C58 N5 C47 121.6(6)
C58 N5 Zn 118.5(4)
C47 N5 Zn 119.5(4)
C56 N6 C57 119.1(6)
C56 N6 Zn 129.2(4)
C57 N6 Zn 111.4(4)
O1 C1 H11 109.5
O1 C1 H12 109.5
H11 C1 H12 109.5
O1 C1 H13 109.5
H11 C1 H13 109.5
H12 C1 H13 109.5
C35 C2 O1 116.8(8)
C35 C2 C3 119.2(9)
O1 C2 C3 124.0(8)
C4 C3 C2 120.7(8)
C4 C3 H3 119.6
C2 C3 H3 119.6
C3 C4 C6 119.7(7)
C3 C4 C5 118.8(8)
C6 C4 C5 121.5(8)
C4 C5 H51 109.5
C4 C5 H52 109.5
H51 C5 H52 109.5
C4 C5 H53 109.5
H51 C5 H53 109.5
H52 C5 H53 109.5
C4 C6 C34 118.6(8)
C4 C6 C8 120.7(6)
C34 C6 C8 120.7(7)
N1 C7 C8 125.1(6)
N1 C7 H7 117.4
C8 C7 H7 117.4
C9 C8 C7 114.3(8)
C9 C8 C6 124.3(7)
C7 C8 C6 121.3(6)
C10 C9 C8 121.0(8)
C10 C9 H9 119.5
C8 C9 H9 119.5
C9 C10 C11 119.9(7)
C9 C10 C16B 135(2)
C11 C10 C16B 105(2)
C9 C10 H10 120.0
C11 C10 H10 120.0
N1 C11 C10 119.0(8)
N1 C11 C12 116.2(7)
C10 C11 C12 124.9(7)
N2 C12 C13 119.3(9)
N2 C12 C11 115.6(6)
C13 C12 C11 125.1(9)
C14 C13 C12 116.8(10)
C14 C13 C17B 133.4(18)
C12 C13 C17B 108.0(19)
C14 C13 H131 121.6
C12 C13 H131 121.6
C13 C14 C15 124.8(8)
C13 C14 H14 117.6
C15 C14 H14 117.6
C14 C15 C23 115.7(8)
C14 C15 C16A 130.5(9)
C23 C15 C16A 113.8(9)
C14 C15 H15 122.2
C23 C15 H15 122.2
C17A C16A C15 124.2(10)
C17A C16A H161 117.9
C15 C16A H161 117.9
C16A C17A C18 122.6(10)
C16A C17A H171 118.7
C18 C17A H171 118.7
C17B C16B C10 134(4)
C17B C16B H162 113.1
C10 C16B H162 113.1
C16B C17B C13 121(4)
C16B C17B H172 119.5
C13 C17B H172 119.5
C19 C18 C22 117.3(7)
C19 C18 C17A 127.6(9)
C22 C18 C17A 115.1(10)
C19 C18 H18 121.4
C22 C18 H18 121.4
C20 C19 C18 123.6(8)
C20 C19 H19 118.2
C18 C19 H19 118.2
C19 C20 C21 112.8(9)
C19 C20 C24 124.7(7)
C21 C20 C24 122.4(7)
N3 C21 C20 126.2(7)
N3 C21 H21 116.9
C20 C21 H21 116.9
N3 C22 C23 117.3(7)
N3 C22 C18 121.5(8)
C23 C22 C18 121.2(7)
N2 C23 C22 118.6(6)
N2 C23 C15 118.5(9)
C22 C23 C15 122.9(8)
C26 C24 C31 120.2(9)
C26 C24 C20 120.9(8)
C31 C24 C20 118.9(8)
C26 C25 H251 109.5
C26 C25 H252 109.5
H251 C25 H252 109.5
C26 C25 H253 109.5
H251 C25 H253 109.5
H252 C25 H253 109.5
C24 C26 C27 120.2(8)
C24 C26 C25 122.5(9)
C27 C26 C25 117.2(8)
C26 C27 C28 121.8(9)
C26 C27 H27 119.1
C28 C27 H27 119.1
C30 C28 O2 133.2(10)
C30 C28 C27 115.0(10)
O2 C28 C27 111.6(9)
O2 C29 H291 109.5
O2 C29 H292 109.5
H291 C29 H292 109.5
O2 C29 H293 109.5
H291 C29 H293 109.5
H292 C29 H293 109.5
C28 C30 C31 125.7(9)
C28 C30 H30 117.1
C31 C30 H30 117.1
C30 C31 C24 116.9(8)
C30 C31 C32 124.0(8)
C24 C31 C32 119.1(10)
C31 C32 H321 109.5
C31 C32 H322 109.5
H321 C32 H322 109.5
C31 C32 H323 109.5
H321 C32 H323 109.5
H322 C32 H323 109.5
C34 C33 H331 109.5
C34 C33 H332 109.5
H331 C33 H332 109.5
C34 C33 H333 109.5
H331 C33 H333 109.5
H332 C33 H333 109.5
C35 C34 C6 119.0(7)
C35 C34 C33 120.4(7)
C6 C34 C33 120.6(8)
C2 C35 C34 122.8(8)
C2 C35 H35 118.6
C34 C35 H35 118.6
O3 C36 H361 109.5
O3 C36 H362 109.5
H361 C36 H362 109.5
O3 C36 H363 109.5
H361 C36 H363 109.5
H362 C36 H363 109.5
C38 C37 O3 124.9(8)
C38 C37 C70 119.8(8)
O3 C37 C70 115.3(9)
C37 C38 C39 121.5(8)
C37 C38 H38 119.2
C39 C38 H38 119.2
C38 C39 C41 119.0(8)
C38 C39 C40 119.1(7)
C41 C39 C40 121.9(8)
C39 C40 H401 109.5
C39 C40 H402 109.5
H401 C40 H402 109.5
C39 C40 H403 109.5
H401 C40 H403 109.5
H402 C40 H403 109.5
C39 C41 C69 119.0(7)
C39 C41 C43 121.7(7)
C69 C41 C43 119.3(6)
N4 C42 C43 124.3(6)
N4 C42 H42 117.8
C43 C42 H42 117.8
C44 C43 C42 116.1(7)
C44 C43 C41 122.3(6)
C42 C43 C41 121.5(7)
C43 C44 C45 120.6(6)
C43 C44 H44 119.7
C45 C44 H44 119.7
C46 C45 C44 119.0(6)
C46 C45 C51B 101.7(14)
C44 C45 C51B 139.1(13)
C46 C45 H45 120.5
C44 C45 H45 120.5
N4 C46 C45 121.0(7)
N4 C46 C47 115.6(5)
C45 C46 C47 123.3(6)
N5 C47 C48 119.7(7)
N5 C47 C46 115.0(5)
C48 C47 C46 125.3(6)
C49 C48 C47 119.3(7)
C49 C48 C52B 125.1(10)
C47 C48 C52B 115.3(10)
C49 C48 H48 120.3
C47 C48 H48 120.3
C48 C49 C50 120.4(7)
C48 C49 H49 119.8
C50 C49 H49 119.8
C49 C50 C58 118.3(7)
C49 C50 C51A 126.7(7)
C58 C50 C51A 115.0(7)
C49 C50 H50 120.9
C58 C50 H50 120.9
C52A C51A C50 120.5(9)
C52A C51A H511 119.8
C50 C51A H511 119.8
C51A C52A C53 126.3(9)
C51A C52A H521 116.9
C53 C52A H521 116.9
C52B C51B C45 145(2)
C52B C51B H512 107.6
C45 C51B H512 107.6
C51B C52B C48 109(2)
C51B C52B H522 125.3
C48 C52B H522 125.3
C57 C53 C54 117.3(6)
C57 C53 C52A 114.0(7)
C54 C53 C52A 128.4(7)
C57 C53 H531 121.3
C54 C53 H531 121.3
C55 C54 C53 121.1(6)
C55 C54 H54 119.5
C53 C54 H54 119.5
C54 C55 C56 115.5(6)
C54 C55 C59 125.9(6)
C56 C55 C59 118.6(6)
N6 C56 C55 124.4(6)
N6 C56 H56 117.8
C55 C56 H56 117.8
N6 C57 C53 122.5(6)
N6 C57 C58 117.0(6)
C53 C57 C58 120.4(6)
N5 C58 C50 120.7(6)
N5 C58 C57 115.8(5)
C50 C58 C57 123.4(7)
C61 C59 C66 118.4(6)
C61 C59 C55 119.9(6)
C66 C59 C55 121.7(6)
C61 C60 H601 109.5
C61 C60 H602 109.5
H601 C60 H602 109.5
C61 C60 H603 109.5
H601 C60 H603 109.5
H602 C60 H603 109.5
C62 C61 C59 120.2(6)
C62 C61 C60 117.2(7)
C59 C61 C60 122.6(7)
C63 C62 C61 120.0(7)
C63 C62 H62 120.0
C61 C62 H62 120.0
O4 C63 C65 116.4(6)
O4 C63 C62 123.7(7)
C65 C63 C62 120.0(7)
O4 C64 H641 109.5
O4 C64 H642 109.5
H641 C64 H642 109.5
O4 C64 H643 109.5
H641 C64 H643 109.5
H642 C64 H643 109.5
C66 C65 C63 121.1(7)
C66 C65 H65 119.5
C63 C65 H65 119.5
C65 C66 C59 120.3(7)
C65 C66 C67 117.8(7)
C59 C66 C67 121.8(7)
C66 C67 H671 109.5
C66 C67 H672 109.5
H671 C67 H672 109.5
C66 C67 H673 109.5
H671 C67 H673 109.5
H672 C67 H673 109.5
C69 C68 H681 109.5
C69 C68 H682 109.5
H681 C68 H682 109.5
C69 C68 H683 109.5
H681 C68 H683 109.5
H682 C68 H683 109.5
C70 C69 C41 119.9(7)
C70 C69 C68 118.2(8)
C41 C69 C68 121.9(7)
C37 C70 C69 120.7(8)
C37 C70 H70 119.6
C69 C70 H70 119.6
F2A P1A F3A 90.6(3)
F2A P1A F5A 90.1(3)
F3A P1A F5A 90.0(3)
F2A P1A F1A 179.3(3)
F3A P1A F1A 90.0(3)
F5A P1A F1A 90.1(3)
F2A P1A F6A 90.5(3)
F3A P1A F6A 89.5(3)
F5A P1A F6A 179.3(3)
F1A P1A F6A 89.3(3)
F2A P1A F4A 89.6(3)
F3A P1A F4A 179.7(4)
F5A P1A F4A 89.8(3)
F1A P1A F4A 89.7(3)
F6A P1A F4A 90.6(3)
F1B P1B F6B 89.9(3)
F1B P1B F4B 90.0(3)
F6B P1B F4B 90.2(3)
F1B P1B F2B 179.9(5)
F6B P1B F2B 90.0(3)
F4B P1B F2B 90.1(3)
F1B P1B F5B 90.1(3)
F6B P1B F5B 180.0(4)
F4B P1B F5B 89.8(3)
F2B P1B F5B 89.9(3)
F1B P1B F3B 90.0(3)
F6B P1B F3B 90.1(3)
F4B P1B F3B 179.7(4)
F2B P1B F3B 89.8(3)
F5B P1B F3B 89.9(3)
F12A P2A F8A 90.0(3)
F12A P2A F9A 90.1(3)
F8A P2A F9A 90.0(3)
F12A P2A F7A 90.0(3)
F8A P2A F7A 179.9(5)
F9A P2A F7A 90.1(3)
F12A P2A F10A 90.0(3)
F8A P2A F10A 90.0(3)
F9A P2A F10A 180.0(5)
F7A P2A F10A 89.9(3)
F12A P2A F11A 179.9(5)
F8A P2A F11A 90.0(3)
F9A P2A F11A 90.0(3)
F7A P2A F11A 90.1(3)
F10A P2A F11A 90.0(3)
F10B P2B F12B 89.6(3)
F10B P2B F11B 91.2(3)
F12B P2B F11B 179.3(3)
F10B P2B F8B 90.6(3)
F12B P2B F8B 89.7(3)
F11B P2B F8B 90.2(3)
F10B P2B F7B 90.3(3)
F12B P2B F7B 89.9(3)
F11B P2B F7B 90.1(3)
F8B P2B F7B 179.0(3)
F10B P2B F9B 179.1(3)
F12B P2B F9B 89.9(3)
F11B P2B F9B 89.3(3)
F8B P2B F9B 90.2(3)
F7B P2B F9B 89.0(3)
N7 C71 C72 171.2(15)
C71 C72 H721 109.5
C71 C72 H722 109.5
H721 C72 H722 109.5
C71 C72 H723 109.5
H721 C72 H723 109.5
H722 C72 H723 109.5
N8 C73 C74 172(2)
C73 C74 H741 109.5
C73 C74 H742 109.5
H741 C74 H742 109.5
C73 C74 H743 109.5
H741 C74 H743 109.5
H742 C74 H743 109.5
N9 C75 C76 176.5(17)
C75 C76 H761 109.5
C75 C76 H762 109.5
H761 C76 H762 109.5
C75 C76 H763 109.5
H761 C76 H763 109.5
H762 C76 H763 109.5

loop_
_geom_bond_atom_site_label_1
_geom_bond_atom_site_label_2
_geom_bond_distance
Zn N5 2.032(5)
Zn N2 2.045(6)
Zn N4 2.196(5)
Zn N3 2.206(7)
Zn N6 2.211(5)
Zn N1 2.255(6)
O1 C2 1.374(10)
O1 C1 1.417(11)
O2 C28 1.414(12)
O2 C29 1.446(11)
O3 C37 1.381(10)
O3 C36 1.424(10)
O4 C63 1.374(8)
O4 C64 1.418(9)
N1 C7 1.317(8)
N1 C11 1.335(8)
N2 C12 1.312(10)
N2 C23 1.364(10)
N3 C22 1.334(8)
N3 C21 1.344(10)
N4 C42 1.323(8)
N4 C46 1.351(8)
N5 C58 1.335(8)
N5 C47 1.339(8)
N6 C56 1.306(8)
N6 C57 1.343(8)
C1 H11 0.9800
C1 H12 0.9800
C1 H13 0.9800
C2 C35 1.345(11)
C2 C3 1.404(11)
C3 C4 1.382(12)
C3 H3 0.9500
C4 C6 1.407(10)
C4 C5 1.502(11)
C5 H51 0.9800
C5 H52 0.9800
C5 H53 0.9800
C6 C34 1.424(10)
C6 C8 1.482(11)
C7 C8 1.399(10)
C7 H7 0.9500
C8 C9 1.391(10)
C9 C10 1.387(12)
C9 H9 0.9500
C10 C11 1.397(12)
C10 C16B 1.443(6)
C10 H10 0.9500
C11 C12 1.465(11)
C12 C13 1.433(10)
C13 C14 1.352(14)
C13 C17B 1.443(6)
C13 H131 0.9500
C14 C15 1.397(14)
C14 H14 0.9500
C15 C23 1.428(11)
C15 C16A 1.443(6)
C15 H15 0.9500
C16A C17A 1.331(10)
C16A H161 0.9500
C17A C18 1.443(6)
C17A H171 0.9500
C16B C17B 1.331(10)
C16B H162 0.9500
C17B H172 0.9500
C18 C19 1.397(12)
C18 C22 1.436(11)
C18 H18 0.9500
C19 C20 1.392(12)
C19 H19 0.9500
C20 C21 1.435(10)
C20 C24 1.445(11)
C21 H21 0.9500
C22 C23 1.402(11)
C24 C26 1.351(11)
C24 C31 1.434(11)
C25 C26 1.530(10)
C25 H251 0.9800
C25 H252 0.9800
C25 H253 0.9800
C26 C27 1.385(12)
C27 C28 1.463(12)
C27 H27 0.9500
C28 C30 1.322(13)
C29 H291 0.9800
C29 H292 0.9800
C29 H293 0.9800
C30 C31 1.408(13)
C30 H30 0.9500
C31 C32 1.511(13)
C32 H321 0.9800
C32 H322 0.9800
C32 H323 0.9800
C33 C34 1.489(11)
C33 H331 0.9800
C33 H332 0.9800
C33 H333 0.9800
C34 C35 1.375(11)
C35 H35 0.9500
C36 H361 0.9800
C36 H362 0.9800
C36 H363 0.9800
C37 C38 1.364(12)
C37 C70 1.385(11)
C38 C39 1.404(12)
C38 H38 0.9500
C39 C41 1.407(10)
C39 C40 1.506(12)
C40 H401 0.9800
C40 H402 0.9800
C40 H403 0.9800
C41 C69 1.411(11)
C41 C43 1.480(10)
C42 C43 1.390(8)
C42 H42 0.9500
C43 C44 1.385(10)
C44 C45 1.385(10)
C44 H44 0.9500
C45 C46 1.382(9)
C45 C51B 1.443(6)
C45 H45 0.9500
C46 C47 1.466(10)
C47 C48 1.405(9)
C48 C49 1.362(11)
C48 C52B 1.443(6)
C48 H48 0.9500
C49 C50 1.385(11)
C49 H49 0.9500
C50 C58 1.395(9)
C50 C51A 1.442(6)
C50 H50 0.9500
C51A C52A 1.331(10)
C51A H511 0.9500
C52A C53 1.443(6)
C52A H521 0.9500
C51B C52B 1.331(10)
C51B H512 0.9500
C52B H522 0.9500
C53 C57 1.389(9)
C53 C54 1.412(11)
C53 H531 0.9500
C54 C55 1.381(10)
C54 H54 0.9500
C55 C56 1.423(8)
C55 C59 1.480(9)
C56 H56 0.9500
C57 C58 1.440(9)
C59 C61 1.405(10)
C59 C66 1.413(9)
C60 C61 1.512(10)
C60 H601 0.9800
C60 H602 0.9800
C60 H603 0.9800
C61 C62 1.400(10)
C62 C63 1.384(9)
C62 H62 0.9500
C63 C65 1.381(10)
C64 H641 0.9800
C64 H642 0.9800
C64 H643 0.9800
C65 C66 1.372(10)
C65 H65 0.9500
C66 C67 1.501(10)
C67 H671 0.9800
C67 H672 0.9800
C67 H673 0.9800
C68 C69 1.502(11)
C68 H681 0.9800
C68 H682 0.9800
C68 H683 0.9800
C69 C70 1.388(11)
C70 H70 0.9500
P1A F2A 1.575(3)
P1A F3A 1.575(3)
P1A F5A 1.576(3)
P1A F1A 1.576(3)
P1A F6A 1.577(3)
P1A F4A 1.577(3)
P1B F1B 1.576(3)
P1B F6B 1.576(3)
P1B F4B 1.576(3)
P1B F2B 1.576(3)
P1B F5B 1.576(3)
P1B F3B 1.577(3)
P2A F12A 1.576(3)
P2A F8A 1.576(3)
P2A F9A 1.576(3)
P2A F7A 1.576(3)
P2A F10A 1.576(3)
P2A F11A 1.576(3)
P2B F10B 1.576(3)
P2B F12B 1.576(3)
P2B F11B 1.576(3)
P2B F8B 1.576(3)
P2B F7B 1.577(2)
P2B F9B 1.577(3)
N7 C71 1.137(5)
C71 C72 1.452(5)
C72 H721 0.9800
C72 H722 0.9800
C72 H723 0.9800
N8 C73 1.145(5)
C73 C74 1.451(5)
C74 H741 0.9800
C74 H742 0.9800
C74 H743 0.9800
N9 C75 1.141(5)
C75 C76 1.455(5)
C76 H761 0.9800
C76 H762 0.9800
C76 H763 0.9800

loop_
_geom_torsion_atom_site_label_1
_geom_torsion_atom_site_label_2
_geom_torsion_atom_site_label_3
_geom_torsion_atom_site_label_4
_geom_torsion
N5 Zn N1 C7 -5.2(5)
N2 Zn N1 C7 176.1(5)
N4 Zn N1 C7 70.6(5)
N3 Zn N1 C7 174.9(5)
N6 Zn N1 C7 -82.7(5)
N5 Zn N1 C11 -174.2(4)
N2 Zn N1 C11 7.0(4)
N4 Zn N1 C11 -98.5(4)
N3 Zn N1 C11 5.9(6)
N6 Zn N1 C11 108.3(4)
N4 Zn N2 C12 79.9(5)
N3 Zn N2 C12 176.9(5)
N6 Zn N2 C12 -98.1(5)
N1 Zn N2 C12 -2.5(5)
N4 Zn N2 C23 -103.5(4)
N3 Zn N2 C23 -6.5(4)
N6 Zn N2 C23 78.4(5)
N1 Zn N2 C23 174.0(5)
N5 Zn N3 C22 -170.2(4)
N2 Zn N3 C22 8.5(4)
N4 Zn N3 C22 110.9(4)
N6 Zn N3 C22 -95.3(4)
N1 Zn N3 C22 9.6(7)
N5 Zn N3 C21 1.3(6)
N2 Zn N3 C21 -179.9(6)
N4 Zn N3 C21 -77.6(6)
N6 Zn N3 C21 76.3(6)
N1 Zn N3 C21 -178.8(5)
N5 Zn N4 C42 173.9(6)
N2 Zn N4 C42 2.8(7)
N3 Zn N4 C42 -76.8(6)
N6 Zn N4 C42 178.6(5)
N1 Zn N4 C42 76.5(6)
N5 Zn N4 C46 7.6(5)
N2 Zn N4 C46 -163.5(5)
N3 Zn N4 C46 116.9(5)
N6 Zn N4 C46 12.3(8)
N1 Zn N4 C46 -89.8(5)
N4 Zn N5 C58 -179.5(5)
N3 Zn N5 C58 85.2(5)
N6 Zn N5 C58 2.7(5)
N1 Zn N5 C58 -94.7(5)
N4 Zn N5 C47 -6.9(5)
N3 Zn N5 C47 -102.2(5)
N6 Zn N5 C47 175.3(5)
N1 Zn N5 C47 77.9(5)
N5 Zn N6 C56 175.8(7)
N2 Zn N6 C56 -13.1(7)
N4 Zn N6 C56 171.1(6)
N3 Zn N6 C56 63.7(6)
N1 Zn N6 C56 -89.7(6)
N5 Zn N6 C57 1.9(5)
N2 Zn N6 C57 172.9(5)
N4 Zn N6 C57 -2.8(8)
N3 Zn N6 C57 -110.2(5)
N1 Zn N6 C57 96.3(5)
C1 O1 C2 C35 170.6(8)
C1 O1 C2 C3 -10.4(12)
C35 C2 C3 C4 0.3(11)
O1 C2 C3 C4 -178.7(7)
C2 C3 C4 C6 -0.4(11)
C2 C3 C4 C5 -178.9(7)
C3 C4 C6 C34 -0.4(10)
C5 C4 C6 C34 178.1(7)
C3 C4 C6 C8 -178.8(6)
C5 C4 C6 C8 -0.4(10)
C11 N1 C7 C8 1.8(9)
Zn N1 C7 C8 -166.3(5)
N1 C7 C8 C9 -1.9(9)
N1 C7 C8 C6 175.5(6)
C4 C6 C8 C9 -62.7(9)
C34 C6 C8 C9 118.8(8)
C4 C6 C8 C7 120.1(7)
C34 C6 C8 C7 -58.3(9)
C7 C8 C9 C10 -0.2(10)
C6 C8 C9 C10 -177.6(7)
C8 C9 C10 C11 2.4(11)
C8 C9 C10 C16B 176(4)
C7 N1 C11 C10 0.5(9)
Zn N1 C11 C10 170.3(5)
C7 N1 C11 C12 179.8(5)
Zn N1 C11 C12 -10.4(6)
C9 C10 C11 N1 -2.6(10)
C16B C10 C11 N1 -178(3)
C9 C10 C11 C12 178.2(6)
C16B C10 C11 C12 3(3)
C23 N2 C12 C13 4.0(10)
Zn N2 C12 C13 -179.8(5)
C23 N2 C12 C11 -178.3(5)
Zn N2 C12 C11 -2.1(8)
N1 C11 C12 N2 8.8(8)
C10 C11 C12 N2 -171.9(6)
N1 C11 C12 C13 -173.6(6)
C10 C11 C12 C13 5.6(10)
N2 C12 C13 C14 -4.6(11)
C11 C12 C13 C14 177.9(7)
N2 C12 C13 C17B 162(2)
C11 C12 C13 C17B -15(2)
C12 C13 C14 C15 1.3(13)
C17B C13 C14 C15 -161(3)
C13 C14 C15 C23 2.7(14)
C13 C14 C15 C16A -177.4(10)
C14 C15 C16A C17A 179.8(11)
C23 C15 C16A C17A -0.3(15)
C15 C16A C17A C18 3.9(18)
C9 C10 C16B C17B -174(5)
C11 C10 C16B C17B 0(8)
C10 C16B C17B C13 -11(10)
C14 C13 C17B C16B -179(4)
C12 C13 C17B C16B 17(5)
C16A C17A C18 C19 176.2(10)
C16A C17A C18 C22 -3.6(15)
C22 C18 C19 C20 1.4(12)
C17A C18 C19 C20 -178.4(8)
C18 C19 C20 C21 -0.3(11)
C18 C19 C20 C24 175.5(8)
C22 N3 C21 C20 2.7(10)
Zn N3 C21 C20 -168.4(5)
C19 C20 C21 N3 -1.7(10)
C24 C20 C21 N3 -177.7(7)
C21 N3 C22 C23 178.1(6)
Zn N3 C22 C23 -9.2(7)
C21 N3 C22 C18 -1.4(10)
Zn N3 C22 C18 171.2(5)
C19 C18 C22 N3 -0.5(11)
C17A C18 C22 N3 179.4(7)
C19 C18 C22 C23 -180.0(7)
C17A C18 C22 C23 -0.2(11)
C12 N2 C23 C22 -179.7(6)
Zn N2 C23 C22 3.9(7)
C12 N2 C23 C15 0.2(10)
Zn N2 C23 C15 -176.2(5)
N3 C22 C23 N2 4.1(9)
C18 C22 C23 N2 -176.3(6)
N3 C22 C23 C15 -175.8(6)
C18 C22 C23 C15 3.7(11)
C14 C15 C23 N2 -3.5(11)
C16A C15 C23 N2 176.6(7)
C14 C15 C23 C22 176.4(7)
C16A C15 C23 C22 -3.5(11)
C19 C20 C24 C26 -56.4(10)
C21 C20 C24 C26 119.1(8)
C19 C20 C24 C31 124.6(8)
C21 C20 C24 C31 -59.8(10)
C31 C24 C26 C27 0.6(11)
C20 C24 C26 C27 -178.3(6)
C31 C24 C26 C25 177.1(7)
C20 C24 C26 C25 -1.8(11)
C24 C26 C27 C28 -1.4(11)
C25 C26 C27 C28 -178.1(7)
C29 O2 C28 C30 -3.3(13)
C29 O2 C28 C27 -178.1(7)
C26 C27 C28 C30 2.9(11)
C26 C27 C28 O2 178.7(7)
O2 C28 C30 C31 -178.5(8)
C27 C28 C30 C31 -3.8(12)
C28 C30 C31 C24 3.1(12)
C28 C30 C31 C32 -177.0(9)
C26 C24 C31 C30 -1.3(11)
C20 C24 C31 C30 177.7(7)
C26 C24 C31 C32 178.8(8)
C20 C24 C31 C32 -2.2(11)
C4 C6 C34 C35 1.3(10)
C8 C6 C34 C35 179.8(7)
C4 C6 C34 C33 -177.3(7)
C8 C6 C34 C33 1.2(11)
O1 C2 C35 C34 179.8(7)
C3 C2 C35 C34 0.7(12)
C6 C34 C35 C2 -1.5(12)
C33 C34 C35 C2 177.1(8)
C36 O3 C37 C38 -7.0(13)
C36 O3 C37 C70 174.5(8)
O3 C37 C38 C39 -178.8(7)
C70 C37 C38 C39 -0.4(13)
C37 C38 C39 C41 1.0(11)
C37 C38 C39 C40 -178.9(8)
C38 C39 C41 C69 -0.9(10)
C40 C39 C41 C69 179.1(8)
C38 C39 C41 C43 178.6(6)
C40 C39 C41 C43 -1.5(11)
C46 N4 C42 C43 1.4(11)
Zn N4 C42 C43 -164.2(5)
N4 C42 C43 C44 -2.8(11)
N4 C42 C43 C41 173.9(7)
C39 C41 C43 C44 -65.7(10)
C69 C41 C43 C44 113.7(8)
C39 C41 C43 C42 117.9(8)
C69 C41 C43 C42 -62.7(10)
C42 C43 C44 C45 1.3(10)
C41 C43 C44 C45 -175.3(7)
C43 C44 C45 C46 1.3(11)
C43 C44 C45 C51B 175(2)
C42 N4 C46 C45 1.5(10)
Zn N4 C46 C45 168.9(5)
C42 N4 C46 C47 -174.8(6)
Zn N4 C46 C47 -7.3(7)
C44 C45 C46 N4 -2.8(10)
C51B C45 C46 N4 -178.4(13)
C44 C45 C46 C47 173.2(7)
C51B C45 C46 C47 -2.4(15)
C58 N5 C47 C48 0.0(10)
Zn N5 C47 C48 -172.4(5)
C58 N5 C47 C46 177.6(6)
Zn N5 C47 C46 5.2(8)
N4 C46 C47 N5 2.0(9)
C45 C46 C47 N5 -174.2(6)
N4 C46 C47 C48 179.4(7)
C45 C46 C47 C48 3.2(11)
N5 C47 C48 C49 -0.5(11)
C46 C47 C48 C49 -177.8(7)
N5 C47 C48 C52B 173.5(13)
C46 C47 C48 C52B -3.8(16)
C47 C48 C49 C50 -0.7(12)
C52B C48 C49 C50 -174.0(14)
C48 C49 C50 C58 2.3(12)
C48 C49 C50 C51A -176.2(9)
C49 C50 C51A C52A 177.2(10)
C58 C50 C51A C52A -1.3(15)
C50 C51A C52A C53 2.1(18)
C46 C45 C51B C52B 5(5)
C44 C45 C51B C52B -169(3)
C45 C51B C52B C48 -6(6)
C49 C48 C52B C51B 177.7(18)
C47 C48 C52B C51B 4(3)
C51A C52A C53 C57 1.9(16)
C51A C52A C53 C54 175.2(10)
C57 C53 C54 C55 0.3(11)
C52A C53 C54 C55 -172.8(9)
C53 C54 C55 C56 0.7(11)
C53 C54 C55 C59 179.2(7)
C57 N6 C56 C55 1.7(11)
Zn N6 C56 C55 -171.9(5)
C54 C55 C56 N6 -1.7(11)
C59 C55 C56 N6 179.6(7)
C56 N6 C57 C53 -0.5(11)
Zn N6 C57 C53 174.1(6)
C56 N6 C57 C58 179.5(6)
Zn N6 C57 C58 -5.8(8)
C54 C53 C57 N6 -0.4(11)
C52A C53 C57 N6 173.6(8)
C54 C53 C57 C58 179.5(7)
C52A C53 C57 C58 -6.4(11)
C47 N5 C58 C50 1.7(10)
Zn N5 C58 C50 174.1(5)
C47 N5 C58 C57 -179.1(6)
Zn N5 C58 C57 -6.6(8)
C49 C50 C58 N5 -2.8(11)
C51A C50 C58 N5 175.8(8)
C49 C50 C58 C57 178.0(7)
C51A C50 C58 C57 -3.3(12)
N6 C57 C58 N5 8.3(9)
C53 C57 C58 N5 -171.6(7)
N6 C57 C58 C50 -172.5(7)
C53 C57 C58 C50 7.6(11)
C54 C55 C59 C61 126.8(8)
C56 C55 C59 C61 -54.6(9)
C54 C55 C59 C66 -54.9(10)
C56 C55 C59 C66 123.7(7)
C66 C59 C61 C62 -1.3(10)
C55 C59 C61 C62 177.1(6)
C66 C59 C61 C60 175.8(8)
C55 C59 C61 C60 -5.8(11)
C59 C61 C62 C63 1.0(11)
C60 C61 C62 C63 -176.3(8)
C64 O4 C63 C65 -176.7(7)
C64 O4 C63 C62 4.3(10)
C61 C62 C63 O4 178.8(7)
C61 C62 C63 C65 -0.2(11)
O4 C63 C65 C66 -179.3(6)
C62 C63 C65 C66 -0.2(11)
C63 C65 C66 C59 -0.1(11)
C63 C65 C66 C67 -178.5(7)
C61 C59 C66 C65 0.9(10)
C55 C59 C66 C65 -177.4(6)
C61 C59 C66 C67 179.2(7)
C55 C59 C66 C67 0.9(10)
C39 C41 C69 C70 0.2(11)
C43 C41 C69 C70 -179.3(7)
C39 C41 C69 C68 178.7(8)
C43 C41 C69 C68 -0.8(12)
C38 C37 C70 C69 -0.4(13)
O3 C37 C70 C69 178.2(8)
C41 C69 C70 C37 0.5(13)
C68 C69 C70 C37 -178.1(9)
